data_4323598
loop_
_publ_author_name
'Tadashi J. Mizoguchi'
'Stephen J. Lippard'

_publ_section_title
;
 (\m-Oxo)bis(\m-carboxylato)bis(2,2'-bipyridyl)bis(X)diiron(III)
 Complexes, X = NCS-, NCSe-, and N3-: Synthetic Models of Pseudohalide
 Derivatives of Carboxylate-Bridged Diiron Proteins
;
_journal_name_full 'Inorganic Chemistry'
_journal_page_first 4526
_journal_page_last 4533
_journal_paper_doi 10.1021/ic970397g
_journal_volume 36
_journal_year 1997
_chemical_formula_sum 'C66 H66 Fe2 N8 O9 Se2'
_chemical_formula_weight 1384.89
_chemical_name_systematic
; 
 ? 
;
_space_group_IT_number 15
_symmetry_cell_setting monoclinic
_symmetry_space_group_name_Hall '-C 2yc'
_symmetry_space_group_name_H-M 'C 1 2/c 1'
_atom_sites_solution_hydrogens geom
_atom_sites_solution_primary direct
_atom_sites_solution_secondary difmap
_audit_creation_method SHELXL
_cell_angle_alpha 90.00
_cell_angle_beta 97.8370(10)
_cell_angle_gamma 90.00
_cell_formula_units_Z 4
_cell_length_a 22.6834(3)
_cell_length_b 14.4315(2)
_cell_length_c 19.7013(4)
_cell_measurement_temperature 188(2)
_cell_volume 6389.09(18)
_computing_structure_refinement 'SHELXL-93 (Sheldrick, 1993)'
_computing_structure_solution 'SHELXS-86 (Sheldrick, 1990)'
_diffrn_ambient_temperature 188(2)
_diffrn_radiation_monochromator graphite
_diffrn_radiation_source 'fine-focus sealed tube'
_diffrn_radiation_type MoK\a
_diffrn_radiation_wavelength 0.71073
_diffrn_reflns_av_R_equivalents 0.0397
_diffrn_reflns_av_sigmaI/netI 0.0580
_diffrn_reflns_limit_h_max 30
_diffrn_reflns_limit_h_min -28
_diffrn_reflns_limit_k_max 19
_diffrn_reflns_limit_k_min -15
_diffrn_reflns_limit_l_max 25
_diffrn_reflns_limit_l_min -26
_diffrn_reflns_number 19224
_diffrn_reflns_theta_max 28.28
_diffrn_reflns_theta_min 1.68
_exptl_absorpt_coefficient_mu 1.656
_exptl_crystal_density_diffrn 1.440
_exptl_crystal_F_000 2840
_refine_diff_density_max 0.691
_refine_diff_density_min -1.577
_refine_diff_density_rms 0.087
_refine_ls_extinction_method none
_refine_ls_goodness_of_fit_all 1.020
_refine_ls_goodness_of_fit_obs 1.094
_refine_ls_matrix_type full
_refine_ls_number_parameters 394
_refine_ls_number_reflns 7453
_refine_ls_number_restraints 0
_refine_ls_restrained_S_all 1.020
_refine_ls_restrained_S_obs 1.094
_refine_ls_R_factor_all 0.0910
_refine_ls_R_factor_obs 0.0559
_refine_ls_shift/esd_max 0.000
_refine_ls_shift/esd_mean 0.000
_refine_ls_structure_factor_coef Fsqd
_refine_ls_weighting_details 'w=1/[\s^2^(Fo^2^)+(0.0645P)^2^+20.7763P] where P=(Fo^2^+2Fc^2^)/3'
_refine_ls_weighting_scheme calc
_refine_ls_wR_factor_all 0.1484
_refine_ls_wR_factor_obs 0.1321
_reflns_number_observed 5223
_reflns_number_total 7453
_reflns_observed_criterion >2sigma(I)
_cod_data_source_file ic970397g_1.cif
_cod_data_source_block isoselenocyanato
_cod_depositor_comments
;
The following automatic conversions were performed:

'_refine_ls_weighting_scheme' value 'calc
w=1/[\s^2^(Fo^2^)+(0.0645P)^2^+20.7763P] where P=(Fo^2^+2Fc^2^)/3'
was changed to 'calc'. New tag '_refine_ls_weighting_details' was
created. The value of the new tag was set to
'w=1/[\s^2^(Fo^2^)+(0.0645P)^2^+20.7763P] where P=(Fo^2^+2Fc^2^)/3'.

Automatic conversion script
Id: cif_fix_values 3143 2015-03-26 13:38:13Z robertas 
;
_cod_original_cell_volume 6389.1(2)
_cod_database_code 4323598

loop_
_symmetry_equiv_pos_as_xyz
'x, y, z'
'-x, y, -z+1/2'
'x+1/2, y+1/2, z'
'-x+1/2, y+1/2, -z+1/2'
'-x, -y, -z'
'x, -y, z-1/2'
'-x+1/2, -y+1/2, -z'
'x+1/2, -y+1/2, z-1/2'

loop_
_atom_site_aniso_label
_atom_site_aniso_U_11
_atom_site_aniso_U_22
_atom_site_aniso_U_33
_atom_site_aniso_U_23
_atom_site_aniso_U_13
_atom_site_aniso_U_12
Fe1 0.0243(2) 0.0195(2) 0.0167(2) -0.0011(2) 0.0031(2) -0.0018(2)
Se1 0.0773(4) 0.0364(3) 0.0541(3) -0.0010(2) 0.0244(3) 0.0109(2)
O1 0.028(2) 0.019(2) 0.016(2) 0.000 0.0010(13) 0.000
O11 0.0257(12) 0.0224(12) 0.0273(13) -0.0010(10) 0.0031(10) -0.0025(10)
O12 0.0245(12) 0.0241(13) 0.0260(12) -0.0052(10) 0.0036(10) 0.0028(10)
O13 0.059(2) 0.051(2) 0.035(2) -0.0044(15) -0.0085(14) -0.009(2)
O14 0.064(2) 0.045(2) 0.033(2) 0.0156(14) 0.0093(14) 0.016(2)
N1 0.030(2) 0.030(2) 0.0226(15) 0.0046(13) 0.0030(12) 0.0004(13)
N2 0.0256(15) 0.026(2) 0.0197(14) -0.0032(11) 0.0006(11) -0.0003(12)
N3 0.0271(15) 0.025(2) 0.0209(14) -0.0006(12) 0.0016(11) -0.0022(12)
N11 0.037(2) 0.024(2) 0.033(2) 0.0042(13) 0.0027(14) -0.0042(14)
C1 0.030(2) 0.031(2) 0.023(2) 0.006(2) 0.0064(15) 0.000(2)
C11 0.031(2) 0.030(2) 0.027(2) -0.0039(15) 0.0013(15) -0.002(2)
C12 0.044(2) 0.033(2) 0.034(2) -0.011(2) -0.004(2) 0.000(2)
C13 0.050(3) 0.051(3) 0.030(2) -0.019(2) 0.004(2) 0.000(2)
C14 0.045(2) 0.050(3) 0.025(2) -0.010(2) 0.009(2) -0.005(2)
C15 0.026(2) 0.034(2) 0.022(2) -0.0013(15) 0.0025(14) 0.002(2)
C16 0.025(2) 0.034(2) 0.021(2) 0.0023(15) 0.0036(14) 0.001(2)
C17 0.038(2) 0.046(2) 0.026(2) 0.001(2) 0.011(2) -0.006(2)
C18 0.042(2) 0.043(2) 0.040(2) 0.011(2) 0.011(2) -0.011(2)
C19 0.037(2) 0.032(2) 0.037(2) 0.005(2) 0.003(2) -0.009(2)
C20 0.030(2) 0.031(2) 0.029(2) 0.000(2) 0.0012(15) -0.004(2)
C21 0.027(2) 0.015(2) 0.028(2) 0.0052(13) 0.0048(14) -0.0016(13)
C22 0.040(2) 0.027(2) 0.045(2) 0.004(2) -0.005(2) -0.016(2)
C23 0.046(2) 0.024(2) 0.039(2) 0.012(2) 0.012(2) -0.001(2)
C24 0.032(2) 0.032(2) 0.066(3) 0.015(2) 0.016(2) 0.008(2)
C25 0.042(3) 0.077(4) 0.094(4) -0.004(3) -0.022(3) -0.021(3)
C26 0.078(4) 0.061(4) 0.085(4) 0.031(3) 0.053(3) 0.004(3)
C27 0.022(2) 0.027(2) 0.044(2) 0.010(2) 0.005(2) 0.0022(15)
C28 0.024(2) 0.046(3) 0.052(3) 0.014(2) -0.003(2) -0.001(2)
C29 0.030(2) 0.045(3) 0.061(3) 0.003(2) -0.005(2) -0.012(2)
C30 0.037(2) 0.041(3) 0.084(4) 0.015(3) 0.013(2) -0.013(2)
C31 0.041(2) 0.037(2) 0.055(3) 0.019(2) 0.019(2) -0.004(2)
C32 0.030(2) 0.035(2) 0.050(2) 0.012(2) 0.017(2) 0.002(2)
C33 0.039(3) 0.016(2) 0.034(3) 0.000 0.000(2) 0.000
C34 0.043(2) 0.021(2) 0.029(2) 0.0033(15) 0.003(2) 0.000(2)
C35 0.063(3) 0.024(2) 0.042(2) 0.001(2) 0.012(2) -0.006(2)
C36 0.072(4) 0.019(3) 0.052(4) 0.000 0.022(3) 0.000
C37 0.076(4) 0.028(2) 0.084(4) -0.004(2) 0.026(3) -0.017(2)
C1S 0.080(5) 0.123(7) 0.104(6) -0.029(5) 0.014(4) -0.026(5)
C2S 0.077(5) 0.141(8) 0.077(5) -0.031(5) 0.019(4) -0.012(5)
C3S 0.065(4) 0.140(8) 0.094(6) -0.041(5) 0.003(4) -0.024(5)
C4S 0.045(3) 0.069(4) 0.133(6) -0.051(4) -0.010(3) 0.017(3)
C5S 0.042(3) 0.048(3) 0.071(3) -0.007(3) -0.012(2) 0.002(2)
C6S 0.051(3) 0.045(3) 0.083(4) -0.026(3) -0.012(3) 0.007(2)

loop_
_atom_site_label
_atom_site_type_symbol
_atom_site_fract_x
_atom_site_fract_y
_atom_site_fract_z
_atom_site_U_iso_or_equiv
_atom_site_thermal_displace_type
_atom_site_occupancy
_atom_site_calc_flag
_atom_site_refinement_flags
_atom_site_disorder_group
Fe1 Fe 0.48173(2) 0.81348(3) 0.17005(2) 0.02016(13) Uani 1 d . .
Se1 Se 0.38900(3) 1.09483(3) 0.17713(3) 0.0545(2) Uani 1 d . .
O1 O 0.5000 0.8723(2) 0.2500 0.0212(7) Uani 1 d S .
O11 O 0.42059(10) 0.7254(2) 0.19782(12) 0.0252(5) Uani 1 d . .
O12 O 0.55699(10) 0.7303(2) 0.18836(12) 0.0249(5) Uani 1 d . .
O13 O 0.37129(15) 0.5084(2) 0.1452(2) 0.0498(8) Uani 1 d . .
O14 O 0.42095(15) 0.5179(2) 0.37554(15) 0.0471(8) Uani 1 d . .
N1 N 0.41056(13) 0.9045(2) 0.13298(15) 0.0274(7) Uani 1 d . .
N2 N 0.47936(12) 0.7456(2) 0.07122(14) 0.0240(6) Uani 1 d . .
N3 N 0.53174(13) 0.9022(2) 0.11216(14) 0.0246(6) Uani 1 d . .
N11 N 0.39411(14) 0.5125(2) 0.2607(2) 0.0314(7) Uani 1 d . .
C1 C 0.4009(2) 0.9798(3) 0.1499(2) 0.0281(8) Uani 1 d . .
C11 C 0.4556(2) 0.6618(3) 0.0569(2) 0.0297(8) Uani 1 d . .
H11A H 0.4341(2) 0.6331(3) 0.0894(2) 0.036 Uiso 1 calc R .
C12 C 0.4610(2) 0.6158(3) -0.0031(2) 0.0379(9) Uani 1 d . .
H12A H 0.4436(2) 0.5564(3) -0.0120(2) 0.046 Uiso 1 calc R .
C13 C 0.4920(2) 0.6574(3) -0.0498(2) 0.0439(11) Uani 1 d . .
H13A H 0.4962(2) 0.6270(3) -0.0917(2) 0.053 Uiso 1 calc R .
C14 C 0.5172(2) 0.7436(3) -0.0357(2) 0.0396(10) Uani 1 d . .
H14A H 0.5386(2) 0.7733(3) -0.0678(2) 0.047 Uiso 1 calc R .
C15 C 0.5108(2) 0.7861(3) 0.0260(2) 0.0273(8) Uani 1 d . .
C16 C 0.5381(2) 0.8766(3) 0.0479(2) 0.0267(8) Uani 1 d . .
C17 C 0.5675(2) 0.9329(3) 0.0063(2) 0.0359(9) Uani 1 d . .
H17A H 0.5716(2) 0.9144(3) -0.0391(2) 0.043 Uiso 1 calc R .
C18 C 0.5906(2) 1.0167(3) 0.0320(2) 0.0409(10) Uani 1 d . .
H18A H 0.6114(2) 1.0558(3) 0.0045(2) 0.049 Uiso 1 calc R .
C19 C 0.5833(2) 1.0430(3) 0.0974(2) 0.0356(9) Uani 1 d . .
H19A H 0.5983(2) 1.1008(3) 0.1154(2) 0.043 Uiso 1 calc R .
C20 C 0.5538(2) 0.9839(3) 0.1365(2) 0.0300(8) Uani 1 d . .
H20A H 0.5490(2) 1.0015(3) 0.1819(2) 0.036 Uiso 1 calc R .
C21 C 0.40639(15) 0.7239(2) 0.2580(2) 0.0233(7) Uani 1 d . .
C22 C 0.3555(2) 0.5296(3) 0.1994(2) 0.0385(10) Uani 1 d . .
C23 C 0.3833(2) 0.5342(3) 0.3274(2) 0.0360(9) Uani 1 d . .
C24 C 0.3249(2) 0.8288(3) 0.2661(2) 0.0424(10) Uani 1 d . .
H24A H 0.3495(2) 0.8586(3) 0.3047(2) 0.064 Uiso 1 calc R .
H24B H 0.2827(2) 0.8368(3) 0.2709(2) 0.064 Uiso 1 calc R .
H24C H 0.3329(2) 0.8573(3) 0.2231(2) 0.064 Uiso 1 calc R .
C25 C 0.2506(2) 0.5400(4) 0.1463(3) 0.074(2) Uani 1 d . .
H25A H 0.2116(2) 0.5673(4) 0.1501(3) 0.110 Uiso 1 calc R .
H25B H 0.2476(2) 0.4723(4) 0.1472(3) 0.110 Uiso 1 calc R .
H25C H 0.2636(2) 0.5595(4) 0.1031(3) 0.110 Uiso 1 calc R .
C26 C 0.3055(3) 0.5455(4) 0.4039(3) 0.071(2) Uani 1 d . .
H26A H 0.2666(3) 0.5717(4) 0.4094(3) 0.107 Uiso 1 calc R .
H26B H 0.3354(3) 0.5677(4) 0.4409(3) 0.107 Uiso 1 calc R .
H26C H 0.3034(3) 0.4777(4) 0.4055(3) 0.107 Uiso 1 calc R .
C27 C 0.3398(2) 0.7246(3) 0.2653(2) 0.0309(8) Uani 1 d . .
C28 C 0.3011(2) 0.6790(3) 0.2049(2) 0.0414(10) Uani 1 d . .
H28A H 0.3171(2) 0.6964(3) 0.1623(2) 0.050 Uiso 1 calc R .
H28C H 0.2605(2) 0.7051(3) 0.2019(2) 0.050 Uiso 1 calc R .
C29 C 0.2964(2) 0.5730(3) 0.2071(3) 0.0466(11) Uani 1 d . .
C30 C 0.2777(2) 0.5434(3) 0.2752(3) 0.0537(13) Uani 1 d . .
H30A H 0.2382(2) 0.5702(3) 0.2798(3) 0.064 Uiso 1 calc R .
H30B H 0.2742(2) 0.4751(3) 0.2766(3) 0.064 Uiso 1 calc R .
C31 C 0.3229(2) 0.5760(3) 0.3343(2) 0.0429(10) Uani 1 d . .
C32 C 0.3271(2) 0.6823(3) 0.3335(2) 0.0373(9) Uani 1 d . .
H32A H 0.2892(2) 0.7082(3) 0.3447(2) 0.045 Uiso 1 calc R .
H32B H 0.3590(2) 0.7019(3) 0.3700(2) 0.045 Uiso 1 calc R .
C33 C 0.5000 0.5111(4) 0.2500 0.0302(11) Uani 1 d S .
H33A H 0.5000 0.5769(4) 0.2500 0.036 Uiso 1 calc SR .
C34 C 0.4484(2) 0.4625(3) 0.2553(2) 0.0314(8) Uani 1 d . .
C35 C 0.4473(2) 0.3656(3) 0.2563(2) 0.0423(10) Uani 1 d . .
C36 C 0.5000 0.3195(4) 0.2500 0.046(2) Uani 1 d S .
H36A H 0.5000 0.2537(4) 0.2500 0.056 Uiso 1 calc SR .
C37 C 0.3913(2) 0.3140(3) 0.2650(3) 0.0614(14) Uani 1 d . .
H37A H 0.3591(2) 0.3583(3) 0.2685(3) 0.092 Uiso 1 calc R .
H37B H 0.3980(2) 0.2764(3) 0.3067(3) 0.092 Uiso 1 calc R .
H37C H 0.3802(2) 0.2735(3) 0.2253(3) 0.092 Uiso 1 calc R .
C1S C 0.2223(3) 0.6732(7) 0.5213(4) 0.102(3) Uani 1 d . .
H1SA H 0.2025(3) 0.6197(7) 0.5350(4) 0.122 Uiso 1 calc R .
C2S C 0.2814(3) 0.6903(7) 0.5469(4) 0.098(2) Uani 1 d . .
H2SA H 0.3030(3) 0.6502(7) 0.5795(4) 0.117 Uiso 1 calc R .
C3S C 0.3067(3) 0.7654(7) 0.5237(4) 0.100(3) Uani 1 d . .
H3SA H 0.3475(3) 0.7767(7) 0.5397(4) 0.120 Uiso 1 calc R .
C4S C 0.2928(2) 0.6919(4) -0.0153(4) 0.084(2) Uani 1 d . .
H4SA H 0.3229(2) 0.6512(4) -0.0267(4) 0.101 Uiso 1 calc R .
C5S C 0.3082(2) 0.7701(3) 0.0222(3) 0.0555(13) Uani 1 d . .
H5SA H 0.3489(2) 0.7828(3) 0.0378(3) 0.067 Uiso 1 calc R .
C6S C 0.2666(2) 0.8281(4) 0.0368(3) 0.0615(15) Uani 1 d . .
H6SA H 0.2774(2) 0.8831(4) 0.0620(3) 0.074 Uiso 1 calc R .

loop_
_atom_type_symbol
_atom_type_description
_atom_type_scat_dispersion_real
_atom_type_scat_dispersion_imag
_atom_type_scat_source
C C 0.0033 0.0016 'International Tables Vol C Tables 4.2.6.8 and 6.1.1.4'
H H 0.0000 0.0000 'International Tables Vol C Tables 4.2.6.8 and 6.1.1.4'
N N 0.0061 0.0033 'International Tables Vol C Tables 4.2.6.8 and 6.1.1.4'
O O 0.0106 0.0060 'International Tables Vol C Tables 4.2.6.8 and 6.1.1.4'
Fe Fe 0.3463 0.8444 'International Tables Vol C Tables 4.2.6.8 and 6.1.1.4'
Se Se -0.0929 2.2259 'International Tables Vol C Tables 4.2.6.8 and 6.1.1.4'

loop_
_geom_angle_atom_site_label_1
_geom_angle_atom_site_label_2
_geom_angle_atom_site_label_3
_geom_angle
_geom_angle_site_symmetry_1
_geom_angle_site_symmetry_3
_geom_angle_publ_flag
O1 Fe1 O11 98.39(9) . . ?
O1 Fe1 O12 92.00(9) . . ?
O11 Fe1 O12 99.71(10) . . ?
O1 Fe1 N1 94.77(11) . . ?
O11 Fe1 N1 87.96(11) . . ?
O12 Fe1 N1 168.93(10) . . ?
O1 Fe1 N3 96.28(10) . . ?
O11 Fe1 N3 163.41(10) . . ?
O12 Fe1 N3 87.45(10) . . ?
N1 Fe1 N3 83.13(11) . . ?
O1 Fe1 N2 167.89(8) . . ?
O11 Fe1 N2 91.44(10) . . ?
O12 Fe1 N2 79.31(10) . . ?
N1 Fe1 N2 92.62(11) . . ?
N3 Fe1 N2 75.09(11) . . ?
Fe1 O1 Fe1 123.3(2) . 2_655 ?
C21 O11 Fe1 122.5(2) . . ?
C21 O12 Fe1 128.5(2) 2_655 . ?
C1 N1 Fe1 129.7(3) . . ?
C11 N2 C15 119.2(3) . . ?
C11 N2 Fe1 123.8(2) . . ?
C15 N2 Fe1 116.5(2) . . ?
C20 N3 C16 119.7(3) . . ?
C20 N3 Fe1 122.3(2) . . ?
C16 N3 Fe1 118.0(2) . . ?
C23 N11 C22 126.3(4) . . ?
C23 N11 C34 116.1(3) . . ?
C22 N11 C34 117.4(3) . . ?
N1 C1 Se1 178.0(3) . . ?
N2 C11 C12 122.4(4) . . ?
C13 C12 C11 118.7(4) . . ?
C12 C13 C14 119.7(4) . . ?
C13 C14 C15 119.0(4) . . ?
N2 C15 C14 121.0(4) . . ?
N2 C15 C16 115.3(3) . . ?
C14 C15 C16 123.7(3) . . ?
N3 C16 C17 121.1(4) . . ?
N3 C16 C15 114.9(3) . . ?
C17 C16 C15 123.9(3) . . ?
C18 C17 C16 118.9(4) . . ?
C19 C18 C17 119.7(4) . . ?
C18 C19 C20 118.7(4) . . ?
N3 C20 C19 121.9(4) . . ?
O12 C21 O11 124.2(3) 2_655 . ?
O12 C21 C27 117.8(3) 2_655 . ?
O11 C21 C27 117.7(3) . . ?
O13 C22 N11 119.1(4) . . ?
O13 C22 C29 124.6(4) . . ?
N11 C22 C29 116.4(4) . . ?
O14 C23 N11 119.6(4) . . ?
O14 C23 C31 123.8(4) . . ?
N11 C23 C31 116.6(4) . . ?
C28 C27 C21 113.0(3) . . ?
C28 C27 C32 110.7(3) . . ?
C21 C27 C32 112.5(3) . . ?
C28 C27 C24 109.0(3) . . ?
C21 C27 C24 103.1(3) . . ?
C32 C27 C24 108.1(3) . . ?
C27 C28 C29 116.3(3) . . ?
C22 C29 C30 109.3(4) . . ?
C22 C29 C28 110.1(3) . . ?
C30 C29 C28 109.4(4) . . ?
C22 C29 C25 107.9(4) . . ?
C30 C29 C25 111.0(4) . . ?
C28 C29 C25 109.1(4) . . ?
C31 C30 C29 110.4(3) . . ?
C23 C31 C30 109.4(4) . . ?
C23 C31 C32 109.7(3) . . ?
C30 C31 C32 109.7(4) . . ?
C23 C31 C26 108.1(4) . . ?
C30 C31 C26 111.4(4) . . ?
C32 C31 C26 108.5(4) . . ?
C27 C32 C31 115.1(4) . . ?
C34 C33 C34 119.0(5) 2_655 . ?
C33 C34 C35 121.7(4) . . ?
C33 C34 N11 119.5(3) . . ?
C35 C34 N11 118.7(4) . . ?
C36 C35 C34 117.4(4) . . ?
C36 C35 C37 121.6(4) . . ?
C34 C35 C37 121.0(4) . . ?
C35 C36 C35 122.7(5) 2_655 . ?
C3S C1S C2S 118.6(8) 7_566 . ?
C3S C2S C1S 117.2(8) . . ?
C2S C3S C1S 124.2(7) . 7_566 ?
C5S C4S C6S 120.1(5) . 7_565 ?
C6S C5S C4S 120.2(5) . . ?
C5S C6S C4S 119.7(5) . 7_565 ?

loop_
_geom_bond_atom_site_label_1
_geom_bond_atom_site_label_2
_geom_bond_distance
_geom_bond_site_symmetry_2
_geom_bond_publ_flag
Fe1 O1 1.787(2) . ?
Fe1 O11 2.011(2) . ?
Fe1 O12 2.078(2) . ?
Fe1 N1 2.132(3) . ?
Fe1 N3 2.140(3) . ?
Fe1 N2 2.174(3) . ?
Se1 C1 1.776(4) . ?
O1 Fe1 1.787(2) 2_655 ?
O11 C21 1.270(4) . ?
O12 C21 1.256(4) 2_655 ?
O13 C22 1.211(5) . ?
O14 C23 1.211(5) . ?
N1 C1 1.167(5) . ?
N2 C11 1.338(5) . ?
N2 C15 1.348(4) . ?
N3 C20 1.342(5) . ?
N3 C16 1.345(4) . ?
N11 C23 1.406(5) . ?
N11 C22 1.412(5) . ?
N11 C34 1.443(5) . ?
C11 C12 1.376(5) . ?
C12 C13 1.371(6) . ?
C13 C14 1.382(6) . ?
C14 C15 1.388(5) . ?
C15 C16 1.484(5) . ?
C16 C17 1.388(5) . ?
C17 C18 1.386(6) . ?
C18 C19 1.375(6) . ?
C19 C20 1.383(5) . ?
C21 O12 1.256(4) 2_655 ?
C21 C27 1.537(5) . ?
C22 C29 1.507(6) . ?
C23 C31 1.518(6) . ?
C24 C27 1.542(5) . ?
C25 C29 1.549(6) . ?
C26 C31 1.542(6) . ?
C27 C28 1.528(6) . ?
C27 C32 1.538(5) . ?
C28 C29 1.535(6) . ?
C29 C30 1.523(7) . ?
C30 C31 1.518(7) . ?
C31 C32 1.538(6) . ?
C33 C34 1.380(5) 2_655 ?
C33 C34 1.380(5) . ?
C34 C35 1.398(5) . ?
C35 C36 1.389(5) . ?
C35 C37 1.503(6) . ?
C36 C35 1.389(5) 2_655 ?
C1S C3S 1.357(11) 7_566 ?
C1S C2S 1.389(10) . ?
C2S C3S 1.336(11) . ?
C3S C1S 1.357(11) 7_566 ?
C4S C5S 1.369(7) . ?
C4S C6S 1.387(7) 7_565 ?
C5S C6S 1.321(7) . ?
C6S C4S 1.387(7) 7_565 ?
